data_4112867
loop_
_publ_author_name
'Benjamin V. Mork'
'T. Don Tilley'
'Arthur J. Schultz'
'John A. Cowan'

_publ_section_title
;
 Silylene Hydride Complexes of Molybdenum with Silicon-Hydrogen
 Interactions: Neutron Structure of
 (\h5-C5Me5)(Me2PCH2CH2PMe2)Mo(H)(SiEt2)
;
_journal_name_full 'Journal of the American Chemical Society'
_journal_page_first 10428
_journal_page_last 10440
_journal_paper_doi 10.1021/ja040026g
_journal_volume 126
_journal_year 2004
_chemical_formula_sum 'C20 H42 Mo P2 Si'
_chemical_formula_weight 468.53
_space_group_IT_number 14
_symmetry_cell_setting monoclinic
_symmetry_space_group_name_Hall '-P 2yn'
_symmetry_space_group_name_H-M 'P 1 21/n 1'
_audit_author_name 'Arthur J. Schultz'
_audit_creation_date 2003-10-21T13:43
_audit_creation_method 'from EXP file using GSAS2CIF'
_audit_update_record ' 2003-10-21T13:43  Initial CIF as created by GSAS2CIF'
_cell_angle_alpha 90.0
_cell_angle_beta 102.490(30)
_cell_angle_gamma 90.0
_cell_formula_units_Z 4
_cell_length_a 8.6150(30)
_cell_length_b 17.087(5)
_cell_length_c 16.187(6)
_cell_volume 2326.4(14)
_computing_structure_refinement GSAS
_pd_block_id 2003-10-21T13:43|MOSIH|Arthur_J._Schultz|Overall
_pd_phase_name MoSiH
_refine_ls_goodness_of_fit_all 1.44
_refine_ls_matrix_type full
_refine_ls_number_parameters 312
_refine_ls_number_restraints 41
_refine_ls_shift/su_max 0.00
_refine_ls_shift/su_mean 0.00
_cod_data_source_file ja040026g_3.cif
_cod_data_source_block compound4b_neutron
_cod_original_cell_volume 2326.40771
_cod_original_sg_symbol_H-M 'P 21/n'
_cod_database_code 4112867

loop_
_symmetry_equiv_pos_site_id
_symmetry_equiv_pos_as_xyz
1 +x,+y,+z
2 -x+1/2,+y+1/2,-z+1/2
-1 -x,-y,-z
-2 +x+1/2,-y+1/2,+z+1/2

loop_
_atom_site_type_symbol
_atom_site_label
_atom_site_fract_x
_atom_site_fract_y
_atom_site_fract_z
_atom_site_occupancy
_atom_site_thermal_displace_type
_atom_site_U_iso_or_equiv
_atom_site_symmetry_multiplicity
MO Mo 0.1226(6) 0.15829(31) 0.7813(4) 1.0 Uiso 0.0119(12) 4
SI Si -0.0276(10) 0.0475(5) 0.7294(5) 1.0 Uiso 0.0075(18) 4
P P1 0.2905(9) 0.1265(4) 0.6855(5) 1.0 Uiso 0.0127(16) 4
P P2 0.0391(8) 0.2502(4) 0.6688(5) 1.0 Uiso 0.0127(16) 4
C C1 0.0777(6) 0.17329(29) 0.9184(4) 1.0 Uiso 0.0087(12) 4
C C2 0.1939(7) 0.11483(32) 0.9231(4) 1.0 Uiso 0.0147(13) 4
C C3 0.3303(7) 0.14981(29) 0.8992(4) 1.0 Uiso 0.0111(13) 4
C C4 0.2914(7) 0.23067(30) 0.8814(4) 1.0 Uiso 0.0148(13) 4
C C5 0.1361(7) 0.24475(32) 0.8928(4) 1.0 Uiso 0.0145(13) 4
C C6 -0.0765(7) 0.16494(34) 0.9462(4) 1.0 Uiso 0.0144(13) 4
H H6A -0.0609(16) 0.1827(7) 1.0135(9) 1.0 Uiso 0.0387(33) 4
H H6B -0.1168(15) 0.1076(7) 0.9466(8) 1.0 Uiso 0.0335(32) 4
H H6C -0.1688(17) 0.2035(8) 0.9083(9) 1.0 Uiso 0.0387(33) 4
C C7 0.1935(8) 0.03367(34) 0.9582(4) 1.0 Uiso 0.0182(14) 4
H H7A 0.0739(15) 0.0093(7) 0.9529(9) 1.0 Uiso 0.0351(31) 4
H H7B 0.2474(15) 0.0329(7) 1.0260(8) 1.0 Uiso 0.0308(30) 4
H H7C 0.2601(16) -0.0063(8) 0.9277(9) 1.0 Uiso 0.0400(34) 4
C C8 0.4865(7) 0.10884(34) 0.9097(4) 1.0 Uiso 0.0134(13) 4
H H8A 0.5783(17) 0.1469(8) 0.8915(9) 1.0 Uiso 0.043(4) 4
H H8B 0.4751(18) 0.0544(8) 0.8726(10) 1.0 Uiso 0.048(4) 4
H H8C 0.5323(17) 0.0969(8) 0.9781(10) 1.0 Uiso 0.050(4) 4
C C9 0.4070(7) 0.29507(34) 0.8706(4) 1.0 Uiso 0.0159(14) 4
H H9A 0.4465(16) 0.3269(8) 0.9281(9) 1.0 Uiso 0.0384(33) 4
H H9B 0.3563(15) 0.3339(7) 0.8196(9) 1.0 Uiso 0.0326(30) 4
H H9C 0.5189(16) 0.2691(8) 0.8545(9) 1.0 Uiso 0.043(4) 4
C C10 0.0591(7) 0.32267(32) 0.8968(4) 1.0 Uiso 0.0135(13) 4
H H10A 0.1173(15) 0.3685(7) 0.8640(9) 1.0 Uiso 0.0354(32) 4
H H10B 0.0737(16) 0.3439(7) 0.9624(9) 1.0 Uiso 0.0382(32) 4
H H10C -0.0729(14) 0.3200(6) 0.8687(8) 1.0 Uiso 0.0255(28) 4
C C11 -0.1592(7) 0.23748(34) 0.6028(4) 1.0 Uiso 0.0164(14) 4
H H11A -0.2508(16) 0.2392(7) 0.6439(9) 1.0 Uiso 0.0391(33) 4
H H11B -0.1650(13) 0.1789(7) 0.5749(8) 1.0 Uiso 0.0270(29) 4
H H11C -0.1844(17) 0.2799(7) 0.5507(9) 1.0 Uiso 0.0375(35) 4
C C12 0.0374(7) 0.35566(32) 0.6846(4) 1.0 Uiso 0.0159(14) 4
H H12A 0.1586(15) 0.3763(7) 0.7178(8) 1.0 Uiso 0.0293(28) 4
H H12B -0.0431(17) 0.3706(8) 0.7217(9) 1.0 Uiso 0.0417(35) 4
H H12C 0.0047(16) 0.3863(7) 0.6216(9) 1.0 Uiso 0.0372(33) 4
C C13 0.1602(7) 0.24742(34) 0.5857(4) 1.0 Uiso 0.0147(12) 4
H H13A 0.0908(17) 0.2706(7) 0.5255(9) 1.0 Uiso 0.0361(33) 4
H H13B 0.2593(16) 0.2859(7) 0.6080(8) 1.0 Uiso 0.0341(33) 4
C C14 0.2166(7) 0.16359(33) 0.5771(4) 1.0 Uiso 0.0127(12) 4
H H14A 0.3116(15) 0.1600(7) 0.5401(8) 1.0 Uiso 0.0354(33) 4
H H14B 0.1176(14) 0.1272(7) 0.5453(8) 1.0 Uiso 0.0292(30) 4
C C15 0.3396(7) 0.02648(31) 0.6658(4) 1.0 Uiso 0.0117(13) 4
H H15A 0.2328(15) -0.0086(7) 0.6397(8) 1.0 Uiso 0.0352(32) 4
H H15B 0.3957(15) -0.0016(7) 0.7228(9) 1.0 Uiso 0.0327(31) 4
H H15C 0.4183(15) 0.0227(7) 0.6211(8) 1.0 Uiso 0.0332(31) 4
C C16 0.4924(7) 0.16788(35) 0.7057(4) 1.0 Uiso 0.0165(14) 4
H H16A 0.4853(15) 0.2293(7) 0.7130(8) 1.0 Uiso 0.0308(31) 4
H H16B 0.5437(15) 0.1566(7) 0.6515(9) 1.0 Uiso 0.0343(31) 4
H H16C 0.5698(15) 0.1442(7) 0.7619(9) 1.0 Uiso 0.0361(32) 4
C C17 -0.1472(7) -0.01247(32) 0.7899(4) 1.0 Uiso 0.0149(13) 4
H H17A -0.1368(15) 0.0132(7) 0.8550(9) 1.0 Uiso 0.0357(32) 4
H H17B -0.2761(14) -0.0072(6) 0.7612(7) 1.0 Uiso 0.0231(26) 4
C C18 -0.0966(7) -0.09889(34) 0.7981(4) 1.0 Uiso 0.0171(14) 4
H H18A -0.1584(16) -0.1320(8) 0.8411(9) 1.0 Uiso 0.043(4) 4
H H18B 0.0286(18) -0.1044(8) 0.8213(10) 1.0 Uiso 0.048(4) 4
H H18C -0.1268(15) -0.1292(7) 0.7360(9) 1.0 Uiso 0.0354(32) 4
C C19 -0.0947(7) 0.00741(34) 0.6180(4) 1.0 Uiso 0.0192(15) 4
H H19A -0.0436(14) 0.0432(7) 0.5719(8) 1.0 Uiso 0.0281(29) 4
H H19B -0.0426(16) -0.0513(8) 0.6174(9) 1.0 Uiso 0.0399(34) 4
C C20 -0.2755(7) 0.00090(35) 0.5833(4) 1.0 Uiso 0.0142(13) 4
H H20A -0.3047(17) -0.0203(8) 0.5196(10) 1.0 Uiso 0.044(4) 4
H H20B -0.3348(18) 0.0572(8) 0.5840(10) 1.0 Uiso 0.047(4) 4
H H20C -0.3307(14) -0.0376(7) 0.6230(8) 1.0 Uiso 0.0305(30) 4
H H1 -0.0917(13) 0.1388(6) 0.7426(7) 1.0 Uiso 0.0221(26) 4

loop_
_atom_type_symbol
_atom_type_number_in_cell
MO 4.0
SI 4.0
P 8.0
C 80.0
H 168.0

loop_
_geom_angle_atom_site_label_1
_geom_angle_atom_site_label_2
_geom_angle_atom_site_label_3
_geom_angle
_geom_angle_site_symmetry_1
_geom_angle_site_symmetry_3
_geom_angle_publ_flag
Si Mo P1 87.06(32) 1_555 1_555 n
Si Mo P2 101.86(34) 1_555 1_555 n
Si Mo C4 155.0(4) 1_555 1_555 n
Si Mo C5 136.5(4) 1_555 1_555 n
Si Mo H1 45.5(4) 1_555 1_555 n
P1 Mo P2 77.37(28) 1_555 1_555 n
P1 Mo C4 101.55(30) 1_555 1_555 n
P1 Mo C5 135.43(32) 1_555 1_555 n
P1 Mo H1 116.0(5) 1_555 1_555 n
P2 Mo C4 102.94(30) 1_555 1_555 n
P2 Mo C5 97.50(30) 1_555 1_555 n
P2 Mo H1 75.3(4) 1_555 1_555 n
C4 Mo C5 35.65(22) 1_555 1_555 n
C4 Mo H1 140.5(4) 1_555 1_555 n
C5 Mo H1 104.9(4) 1_555 1_555 n
Mo Si C17 125.3(5) 1_555 1_555 n
Mo Si C19 131.5(5) 1_555 1_555 n
Mo Si H1 51.5(4) 1_555 1_555 n
C17 Si C19 102.1(5) 1_555 1_555 n
C17 Si H1 102.0(6) 1_555 1_555 n
C19 Si H1 114.5(6) 1_555 1_555 n
Mo P1 C14 113.9(4) 1_555 1_555 n
Mo P1 C15 121.7(4) 1_555 1_555 n
Mo P1 C16 118.5(4) 1_555 1_555 n
C14 P1 C15 101.7(4) 1_555 1_555 n
C14 P1 C16 98.9(4) 1_555 1_555 n
C15 P1 C16 98.4(4) 1_555 1_555 n
Mo P2 C11 117.2(4) 1_555 1_555 n
Mo P2 C12 123.5(4) 1_555 1_555 n
Mo P2 C13 114.0(4) 1_555 1_555 n
C11 P2 C12 99.5(4) 1_555 1_555 n
C11 P2 C13 100.0(4) 1_555 1_555 n
C12 P2 C13 98.6(4) 1_555 1_555 n
C2 C1 C5 109.5(5) 1_555 1_555 n
C2 C1 C6 125.7(5) 1_555 1_555 n
C5 C1 C6 124.4(5) 1_555 1_555 n
C1 C2 C3 107.6(4) 1_555 1_555 n
C1 C2 C7 128.2(5) 1_555 1_555 n
C3 C2 C7 123.6(5) 1_555 1_555 n
C2 C3 C4 106.5(5) 1_555 1_555 n
C2 C3 C8 122.7(4) 1_555 1_555 n
C4 C3 C8 129.7(5) 1_555 1_555 n
Mo C4 C3 72.98(35) 1_555 1_555 n
Mo C4 C5 73.2(4) 1_555 1_555 n
Mo C4 C9 129.9(4) 1_555 1_555 n
C3 C4 C5 108.9(5) 1_555 1_555 n
C3 C4 C9 126.2(5) 1_555 1_555 n
C5 C4 C9 123.7(5) 1_555 1_555 n
Mo C5 C1 73.55(34) 1_555 1_555 n
Mo C5 C4 71.2(4) 1_555 1_555 n
Mo C5 C10 130.8(4) 1_555 1_555 n
C1 C5 C4 107.4(5) 1_555 1_555 n
C1 C5 C10 124.5(5) 1_555 1_555 n
C4 C5 C10 126.9(5) 1_555 1_555 n
C1 C6 H6A 110.0(8) 1_555 1_555 n
C1 C6 H6B 114.2(8) 1_555 1_555 n
C1 C6 H6C 110.6(8) 1_555 1_555 n
H6A C6 H6B 102.7(11) 1_555 1_555 n
H6A C6 H6C 107.5(11) 1_555 1_555 n
H6B C6 H6C 111.3(11) 1_555 1_555 n
C2 C7 H7A 113.6(8) 1_555 1_555 n
C2 C7 H7B 110.8(8) 1_555 1_555 n
C2 C7 H7C 111.6(9) 1_555 1_555 n
H7A C7 H7B 105.2(11) 1_555 1_555 n
H7A C7 H7C 107.9(11) 1_555 1_555 n
H7B C7 H7C 107.4(11) 1_555 1_555 n
C3 C8 H8A 111.8(8) 1_555 1_555 n
C3 C8 H8B 111.2(9) 1_555 1_555 n
C3 C8 H8C 108.5(9) 1_555 1_555 n
H8A C8 H8B 109.6(12) 1_555 1_555 n
H8A C8 H8C 104.5(11) 1_555 1_555 n
H8B C8 H8C 111.0(11) 1_555 1_555 n
C4 C9 H9A 111.2(9) 1_555 1_555 n
C4 C9 H9B 111.6(8) 1_555 1_555 n
C4 C9 H9C 110.6(8) 1_555 1_555 n
H9A C9 H9B 110.8(11) 1_555 1_555 n
H9A C9 H9C 105.7(11) 1_555 1_555 n
H9B C9 H9C 106.7(11) 1_555 1_555 n
C5 C10 H10A 110.7(8) 1_555 1_555 n
C5 C10 H10B 112.0(8) 1_555 1_555 n
C5 C10 H10C 111.3(7) 1_555 1_555 n
H10A C10 H10B 104.8(11) 1_555 1_555 n
H10A C10 H10C 110.5(10) 1_555 1_555 n
H10B C10 H10C 107.2(10) 1_555 1_555 n
P2 C11 H11A 109.6(8) 1_555 1_555 n
P2 C11 H11B 107.7(8) 1_555 1_555 n
P2 C11 H11C 112.1(8) 1_555 1_555 n
H11A C11 H11B 106.8(10) 1_555 1_555 n
H11A C11 H11C 112.7(10) 1_555 1_555 n
H11B C11 H11C 107.7(10) 1_555 1_555 n
P2 C12 H12A 110.1(7) 1_555 1_555 n
P2 C12 H12B 110.5(8) 1_555 1_555 n
P2 C12 H12C 109.9(8) 1_555 1_555 n
H12A C12 H12B 108.2(11) 1_555 1_555 n
H12A C12 H12C 108.2(10) 1_555 1_555 n
H12B C12 H12C 109.9(11) 1_555 1_555 n
P2 C13 H13A 110.3(8) 1_555 1_555 n
P2 C13 H13B 105.5(8) 1_555 1_555 n
P2 C13 C14 109.1(5) 1_555 1_555 n
H13A C13 H13B 108.5(10) 1_555 1_555 n
H13A C13 C14 112.3(8) 1_555 1_555 n
H13B C13 C14 111.0(8) 1_555 1_555 n
P1 C14 C13 106.6(4) 1_555 1_555 n
P1 C14 H14A 110.5(8) 1_555 1_555 n
P1 C14 H14B 109.0(8) 1_555 1_555 n
C13 C14 H14A 112.6(7) 1_555 1_555 n
C13 C14 H14B 110.3(8) 1_555 1_555 n
H14A C14 H14B 107.8(10) 1_555 1_555 n
P1 C15 H15A 112.0(8) 1_555 1_555 n
P1 C15 H15B 110.7(8) 1_555 1_555 n
P1 C15 H15C 112.0(7) 1_555 1_555 n
H15A C15 H15B 105.8(10) 1_555 1_555 n
H15A C15 H15C 107.5(10) 1_555 1_555 n
H15B C15 H15C 108.5(10) 1_555 1_555 n
P1 C16 H16A 109.0(8) 1_555 1_555 n
P1 C16 H16B 108.9(8) 1_555 1_555 n
P1 C16 H16C 113.1(8) 1_555 1_555 n
H16A C16 H16B 108.1(10) 1_555 1_555 n
H16A C16 H16C 108.4(11) 1_555 1_555 n
H16B C16 H16C 109.2(10) 1_555 1_555 n
Si C17 H17A 109.5(8) 1_555 1_555 n
Si C17 H17B 110.5(7) 1_555 1_555 n
Si C17 C18 113.1(5) 1_555 1_555 n
H17A C17 H17B 103.3(10) 1_555 1_555 n
H17A C17 C18 109.3(8) 1_555 1_555 n
H17B C17 C18 110.7(7) 1_555 1_555 n
C17 C18 H18A 112.0(8) 1_555 1_555 n
C17 C18 H18B 111.2(9) 1_555 1_555 n
C17 C18 H18C 111.3(8) 1_555 1_555 n
H18A C18 H18B 108.5(12) 1_555 1_555 n
H18A C18 H18C 106.1(11) 1_555 1_555 n
H18B C18 H18C 107.4(11) 1_555 1_555 n
Si C19 H19A 110.5(8) 1_555 1_555 n
Si C19 H19B 107.3(9) 1_555 1_555 n
Si C19 C20 116.6(5) 1_555 1_555 n
H19A C19 H19B 105.7(10) 1_555 1_555 n
H19A C19 C20 107.9(7) 1_555 1_555 n
H19B C19 C20 108.2(8) 1_555 1_555 n
C19 C20 H20A 112.6(9) 1_555 1_555 n
C19 C20 H20B 111.8(9) 1_555 1_555 n
C19 C20 H20C 111.2(8) 1_555 1_555 n
H20A C20 H20B 107.2(12) 1_555 1_555 n
H20A C20 H20C 108.6(11) 1_555 1_555 n
H20B C20 H20C 105.0(11) 1_555 1_555 n
Mo H1 Si 83.0(6) 1_555 1_555 n

loop_
_geom_bond_atom_site_label_1
_geom_bond_atom_site_label_2
_geom_bond_distance
_geom_bond_site_symmetry_2
_geom_bond_publ_flag
Mo Si 2.343(10) 1_555 n
Mo P1 2.399(9) 1_555 n
Mo P2 2.395(9) 1_555 n
Mo C1 2.348(8) 1_555 n
Mo C2 2.364(8) 1_555 n
Mo C3 2.321(8) 1_555 n
Mo C4 2.291(8) 1_555 n
Mo C5 2.316(8) 1_555 n
Mo H1 1.847(12) 1_555 n
Si Mo 2.343(10) 1_555 n
Si C17 1.873(10) 1_555 n
Si H17A 2.488(16) 1_555 n
Si H17B 2.490(14) 1_555 n
Si C19 1.899(11) 1_555 n
Si H19B 2.461(15) 1_555 n
Si H1 1.684(13) 1_555 n
P1 Mo 2.399(9) 1_555 n
P1 C14 1.846(9) 1_555 n
P1 H14B 2.431(14) 1_555 n
P1 C15 1.805(8) 1_555 n
P1 H15A 2.442(14) 1_555 n
P1 H15B 2.395(14) 1_555 n
P1 H15C 2.437(14) 1_555 n
P1 C16 1.841(9) 1_555 n
P1 H16A 2.404(14) 1_555 n
P1 H16B 2.418(15) 1_555 n
P2 Mo 2.395(9) 1_555 n
P2 C11 1.822(9) 1_555 n
P2 H11A 2.450(15) 1_555 n
P2 H11B 2.394(14) 1_555 n
P2 H11C 2.454(16) 1_555 n
P2 C12 1.820(9) 1_555 n
P2 H12A 2.445(14) 1_555 n
P2 H12B 2.393(16) 1_555 n
P2 H12C 2.444(14) 1_555 n
P2 C13 1.872(9) 1_555 n
P2 H13B 2.397(15) 1_555 n
C1 Mo 2.348(8) 1_555 n
C1 C2 1.405(7) 1_555 n
C1 C5 1.416(7) 1_555 n
C1 C6 1.498(8) 1_555 n
C2 Mo 2.364(8) 1_555 n
C2 C1 1.405(7) 1_555 n
C2 C3 1.444(8) 1_555 n
C2 C7 1.499(8) 1_555 n
C3 Mo 2.321(8) 1_555 n
C3 C2 1.444(8) 1_555 n
C3 C4 1.436(7) 1_555 n
C3 C8 1.494(8) 1_555 n
C4 Mo 2.291(8) 1_555 n
C4 C3 1.436(7) 1_555 n
C4 C5 1.411(8) 1_555 n
C4 C9 1.519(8) 1_555 n
C5 Mo 2.316(8) 1_555 n
C5 C1 1.416(7) 1_555 n
C5 C4 1.411(8) 1_555 n
C5 C10 1.495(8) 1_555 n
C6 C1 1.498(8) 1_555 n
C6 H6A 1.110(18) 1_555 n
C6 H6B 1.039(16) 1_555 n
C6 H6C 1.111(17) 1_555 n
H6A C6 1.110(18) 1_555 n
H6A H6B 1.679(19) 1_555 n
H6A H6C 1.791(21) 1_555 n
H6B C6 1.039(16) 1_555 n
H6B H6A 1.679(19) 1_555 n
H6B H6C 1.775(18) 1_555 n
H6C C6 1.111(17) 1_555 n
H6C H6A 1.791(21) 1_555 n
H6C H6B 1.775(18) 1_555 n
C7 C2 1.499(8) 1_555 n
C7 H7A 1.097(16) 1_555 n
C7 H7B 1.095(17) 1_555 n
C7 H7C 1.078(17) 1_555 n
H7A C7 1.097(16) 1_555 n
H7A H7B 1.741(18) 1_555 n
H7A H7C 1.758(19) 1_555 n
H7B C7 1.095(17) 1_555 n
H7B H7A 1.741(18) 1_555 n
H7B H7C 1.751(20) 1_555 n
H7C C7 1.078(17) 1_555 n
H7C H7A 1.758(19) 1_555 n
H7C H7B 1.751(20) 1_555 n
C8 C3 1.494(8) 1_555 n
C8 H8A 1.112(17) 1_555 n
C8 H8B 1.100(18) 1_555 n
C8 H8C 1.111(19) 1_555 n
H8A C8 1.112(17) 1_555 n
H8A H8B 1.807(20) 1_555 n
H8A H8C 1.758(21) 1_555 n
H8B C8 1.100(18) 1_555 n
H8B H8A 1.807(20) 1_555 n
H8B H8C 1.823(22) 1_555 n
H8C C8 1.111(19) 1_555 n
H8C H8A 1.758(21) 1_555 n
H8C H8B 1.823(22) 1_555 n
C9 C4 1.519(8) 1_555 n
C9 H9A 1.068(18) 1_555 n
C9 H9B 1.075(16) 1_555 n
C9 H9C 1.142(16) 1_555 n
H9A C9 1.068(18) 1_555 n
H9A H9B 1.764(19) 1_555 n
H9A H9C 1.762(20) 1_555 n
H9B C9 1.075(16) 1_555 n
H9B H9A 1.764(19) 1_555 n
H9B H9C 1.779(18) 1_555 n
H9C C9 1.142(16) 1_555 n
H9C H9A 1.762(20) 1_555 n
H9C H9B 1.779(18) 1_555 n
C10 C5 1.495(8) 1_555 n
C10 H10A 1.123(17) 1_555 n
C10 H10B 1.103(18) 1_555 n
C10 H10C 1.131(14) 1_555 n
H10A C10 1.123(17) 1_555 n
H10A H10B 1.765(20) 1_555 n
H10A H10C 1.853(17) 1_555 n
H10B C10 1.103(18) 1_555 n
H10B H10A 1.765(20) 1_555 n
H10B H10C 1.799(19) 1_555 n
H10C C10 1.131(14) 1_555 n
H10C H10A 1.853(17) 1_555 n
H10C H10B 1.799(19) 1_555 n
C11 P2 1.822(9) 1_555 n
C11 H11A 1.138(16) 1_555 n
C11 H11B 1.094(14) 1_555 n
C11 H11C 1.097(17) 1_555 n
H11A P2 2.450(15) 1_555 n
H11A C11 1.138(16) 1_555 n
H11A H11B 1.792(18) 1_555 n
H11A H11C 1.860(20) 1_555 n
H11B P2 2.394(14) 1_555 n
H11B C11 1.094(14) 1_555 n
H11B H11A 1.792(18) 1_555 n
H11B H11C 1.770(17) 1_555 n
H11C P2 2.454(16) 1_555 n
H11C C11 1.097(17) 1_555 n
H11C H11A 1.860(20) 1_555 n
H11C H11B 1.770(17) 1_555 n
C12 P2 1.820(9) 1_555 n
C12 H12A 1.124(15) 1_555 n
C12 H12B 1.042(18) 1_555 n
C12 H12C 1.126(17) 1_555 n
H12A P2 2.445(14) 1_555 n
H12A C12 1.124(15) 1_555 n
H12A H12B 1.755(18) 1_555 n
H12A H12C 1.822(19) 1_555 n
H12B P2 2.393(16) 1_555 n
H12B C12 1.042(18) 1_555 n
H12B H12A 1.755(18) 1_555 n
H12B H12C 1.776(21) 1_555 n
H12C P2 2.444(14) 1_555 n
H12C C12 1.126(17) 1_555 n
H12C H12A 1.822(19) 1_555 n
H12C H12B 1.776(21) 1_555 n
C13 P2 1.872(9) 1_555 n
C13 H13A 1.101(17) 1_555 n
C13 H13B 1.076(16) 1_555 n
C13 C14 1.529(8) 1_555 n
H13A C13 1.101(17) 1_555 n
H13A H13B 1.767(20) 1_555 n
H13B P2 2.397(15) 1_555 n
H13B C13 1.076(16) 1_555 n
H13B H13A 1.767(20) 1_555 n
C14 P1 1.846(9) 1_555 n
C14 C13 1.529(8) 1_555 n
C14 H14A 1.115(15) 1_555 n
C14 H14B 1.091(15) 1_555 n
H14A C14 1.115(15) 1_555 n
H14A H14B 1.782(17) 1_555 n
H14B P1 2.431(14) 1_555 n
H14B C14 1.091(15) 1_555 n
H14B H14A 1.782(17) 1_555 n
C15 P1 1.805(8) 1_555 n
C15 H15A 1.103(16) 1_555 n
C15 H15B 1.059(17) 1_555 n
C15 H15C 1.095(15) 1_555 n
H15A P1 2.442(14) 1_555 n
H15A C15 1.103(16) 1_555 n
H15A H15B 1.725(19) 1_555 n
H15A H15C 1.772(18) 1_555 n
H15B P1 2.395(14) 1_555 n
H15B C15 1.059(17) 1_555 n
H15B H15A 1.725(19) 1_555 n
H15B H15C 1.748(19) 1_555 n
H15C P1 2.437(14) 1_555 n
H15C C15 1.095(15) 1_555 n
H15C H15A 1.772(18) 1_555 n
H15C H15B 1.748(19) 1_555 n
C16 P1 1.841(9) 1_555 n
C16 H16A 1.060(15) 1_555 n
C16 H16B 1.081(17) 1_555 n
C16 H16C 1.083(17) 1_555 n
H16A P1 2.404(14) 1_555 n
H16A C16 1.060(15) 1_555 n
H16A H16B 1.733(18) 1_555 n
H16A H16C 1.738(18) 1_555 n
H16B P1 2.418(15) 1_555 n
H16B C16 1.081(17) 1_555 n
H16B H16A 1.733(18) 1_555 n
H16B H16C 1.765(20) 1_555 n
H16C C16 1.083(17) 1_555 n
H16C H16A 1.738(18) 1_555 n
H16C H16B 1.765(20) 1_555 n
C17 Si 1.873(10) 1_555 n
C17 H17A 1.127(18) 1_555 n
C17 H17B 1.111(15) 1_555 n
C17 C18 1.537(8) 1_555 n
H17A Si 2.488(16) 1_555 n
H17A C17 1.127(18) 1_555 n
H17A H17B 1.755(19) 1_555 n
H17B Si 2.490(14) 1_555 n
H17B C17 1.111(15) 1_555 n
H17B H17A 1.755(19) 1_555 n
C18 C17 1.537(8) 1_555 n
C18 H18A 1.119(18) 1_555 n
C18 H18B 1.066(19) 1_555 n
C18 H18C 1.111(17) 1_555 n
H18A C18 1.119(18) 1_555 n
H18A H18B 1.773(20) 1_555 n
H18A H18C 1.782(20) 1_555 n
H18B C18 1.066(19) 1_555 n
H18B H18A 1.773(20) 1_555 n
H18B H18C 1.755(21) 1_555 n
H18C C18 1.111(17) 1_555 n
H18C H18A 1.782(20) 1_555 n
H18C H18B 1.755(21) 1_555 n
C19 Si 1.899(11) 1_555 n
C19 H19A 1.125(15) 1_555 n
C19 H19B 1.101(16) 1_555 n
C19 C20 1.541(8) 1_555 n
H19A C19 1.125(15) 1_555 n
H19A H19B 1.775(18) 1_555 n
H19B Si 2.461(15) 1_555 n
H19B C19 1.101(16) 1_555 n
H19B H19A 1.775(18) 1_555 n
C20 C19 1.541(8) 1_555 n
C20 H20A 1.070(19) 1_555 n
C20 H20B 1.091(17) 1_555 n
C20 H20C 1.097(16) 1_555 n
H20A C20 1.070(19) 1_555 n
H20A H20B 1.739(20) 1_555 n
H20A H20C 1.761(19) 1_555 n
H20B C20 1.091(17) 1_555 n
H20B H20A 1.739(20) 1_555 n
H20B H20C 1.736(19) 1_555 n
H20C C20 1.097(16) 1_555 n
H20C H20A 1.761(19) 1_555 n
H20C H20B 1.736(19) 1_555 n
H1 Mo 1.847(12) 1_555 n
H1 Si 1.684(13) 1_555 n
